data_1555189
loop_
_publ_author_name
'Chen, Ying-Han'
'Lv, Xue-Jiao'
'You, Zhi-Hao'
'Liu, Yan-Kai'

_publ_section_title
;
 Asymmetric organocatalyzed reaction sequence of 2-hydroxy cinnamaldehydes
 and acyclic N-sulfonyl ketimines to construct diverse chiral bridged
 polycyclic aminals
;
_journal_issue 22
_journal_name_full 'Organic Chemistry Frontiers'
_journal_page_first 3725
_journal_paper_doi 10.1039/C9QO01116A
_journal_volume 6
_journal_year 2019
_chemical_absolute_configuration ad
_chemical_formula_moiety 'C25 H23 N O3 S'
_chemical_formula_sum 'C25 H23 N O3 S'
_chemical_formula_weight 417.50
_space_group_crystal_system monoclinic
_space_group_IT_number 4
_space_group_name_Hall 'P 2yb'
_space_group_name_H-M_alt 'P 1 21 1'
_atom_sites_solution_hydrogens geom
_atom_sites_solution_primary dual
_audit_creation_date 2019-01-29
_audit_creation_method
;
Olex2 1.2
(compiled 2018.05.29 svn.r3508 for OlexSys, GUI svn.r5506)
;
_audit_update_record
;
2019-04-22 deposited with the CCDC.	2019-10-02 downloaded from the CCDC.
;
_cell_angle_alpha 90
_cell_angle_beta 110.1870(10)
_cell_angle_gamma 90
_cell_formula_units_Z 2
_cell_length_a 11.1372(11)
_cell_length_b 8.2426(8)
_cell_length_c 12.2345(12)
_cell_measurement_reflns_used 2758
_cell_measurement_temperature 296.15
_cell_measurement_theta_max 26.882
_cell_measurement_theta_min 3.042
_cell_volume 1054.13(18)
_computing_cell_refinement 'SAINT v8.34A (Bruker, 2013)'
_computing_data_reduction 'SAINT v8.34A (Bruker, 2013)'
_computing_molecular_graphics 'Olex2 (Dolomanov et al., 2009)'
_computing_publication_material 'Olex2 (Dolomanov et al., 2009)'
_computing_structure_refinement 'ShelXL (Sheldrick, 2015)'
_computing_structure_solution 'ShelXT (Sheldrick, 2015)'
_diffrn_ambient_temperature 296.15
_diffrn_measured_fraction_theta_full 0.996
_diffrn_measured_fraction_theta_max 0.982
_diffrn_measurement_device_type 'Bruker D8 Venture'
_diffrn_radiation_type MoK\a
_diffrn_radiation_wavelength 0.71073
_diffrn_reflns_av_R_equivalents 0.0163
_diffrn_reflns_av_unetI/netI 0.0312
_diffrn_reflns_Laue_measured_fraction_full 0.996
_diffrn_reflns_Laue_measured_fraction_max 0.982
_diffrn_reflns_limit_h_max 13
_diffrn_reflns_limit_h_min -14
_diffrn_reflns_limit_k_max 10
_diffrn_reflns_limit_k_min -10
_diffrn_reflns_limit_l_max 13
_diffrn_reflns_limit_l_min -15
_diffrn_reflns_number 6418
_diffrn_reflns_point_group_measured_fraction_full 0.904
_diffrn_reflns_point_group_measured_fraction_max 0.857
_diffrn_reflns_theta_full 25.242
_diffrn_reflns_theta_max 27.539
_diffrn_reflns_theta_min 3.042
_exptl_absorpt_coefficient_mu 0.180
_exptl_absorpt_correction_T_max 0.7456
_exptl_absorpt_correction_T_min 0.7039
_exptl_absorpt_correction_type multi-scan
_exptl_absorpt_process_details
'SADABS-2014/3 (Bruker,2014/3) was used for absorption correction. wR2(int) was 0.0397 before and 0.0324 after correction. The Ratio of minimum to maximum transmission is 0.9441. The \l/2 correction factor is 0.00150.'
_exptl_crystal_colour colourless
_exptl_crystal_colour_primary colourless
_exptl_crystal_density_diffrn 1.315
_exptl_crystal_description block
_exptl_crystal_F_000 440
_refine_diff_density_max 0.146
_refine_diff_density_min -0.227
_refine_diff_density_rms 0.032
_refine_ls_abs_structure_details
;
 Flack x determined using 1264 quotients [(I+)-(I-)]/[(I+)+(I-)]
 (Parsons, Flack and Wagner, Acta Cryst. B69 (2013) 249-259).
;
_refine_ls_abs_structure_Flack 0.02(3)
_refine_ls_extinction_coef 0.043(4)
_refine_ls_extinction_expression Fc^*^=kFc[1+0.001xFc^2^\l^3^/sin(2\q)]^-1/4^
_refine_ls_extinction_method 'SHELXL-2018/3 (Sheldrick 2018)'
_refine_ls_goodness_of_fit_ref 1.048
_refine_ls_hydrogen_treatment constr
_refine_ls_matrix_type full
_refine_ls_number_parameters 274
_refine_ls_number_reflns 4163
_refine_ls_number_restraints 1
_refine_ls_restrained_S_all 1.048
_refine_ls_R_factor_all 0.0434
_refine_ls_R_factor_gt 0.0336
_refine_ls_shift/su_max 0.000
_refine_ls_shift/su_mean 0.000
_refine_ls_structure_factor_coef Fsqd
_refine_ls_weighting_details 'w=1/[\s^2^(Fo^2^)+(0.0464P)^2^+0.0348P] where P=(Fo^2^+2Fc^2^)/3'
_refine_ls_weighting_scheme calc
_refine_ls_wR_factor_gt 0.0807
_refine_ls_wR_factor_ref 0.0860
_reflns_Friedel_coverage 0.632
_reflns_Friedel_fraction_full 0.797
_reflns_Friedel_fraction_max 0.713
_reflns_number_gt 3592
_reflns_number_total 4163
_reflns_threshold_expression 'I > 2\s(I)'
_cod_data_source_file c9qo01116a2.cif
_cod_data_source_block 190127cyh_0m
_cod_database_code 1555189
_shelx_shelxl_version_number 2018/3
_shelx_space_group_comment
;
The symmetry employed for this shelxl refinement is uniquely defined
by the following loop, which should always be used as a source of
symmetry information in preference to the above space-group names.
They are only intended as comments.
;
_olex2_refinement_description
;
1. Fixed Uiso
 At 1.2 times of:
  All C(H) groups, All C(H,H) groups
 At 1.5 times of:
  All C(H,H,H) groups
2.a Ternary CH refined with riding coordinates:
 C1(H1), C4(H4)
2.b Secondary CH2 refined with riding coordinates:
 C5(H5A,H5B)
2.c Aromatic/amide H refined with riding coordinates:
 C9(H9), C10(H10), C11(H11), C12(H12), C13(H13), C15(H15), C16(H16), C17(H17),
 C18(H18), C20(H20), C21(H21), C23(H23), C24(H24)
2.d Idealised Me refined as rotating group:
 C14(H14A,H14B,H14C), C25(H25A,H25B,H25C)
;
_olex2_submission_special_instructions 'No special instructions were received'

loop_
_space_group_symop_operation_xyz
'x, y, z'
'-x, y+1/2, -z'

loop_
_atom_site_label
_atom_site_type_symbol
_atom_site_fract_x
_atom_site_fract_y
_atom_site_fract_z
_atom_site_U_iso_or_equiv
_atom_site_adp_type
_atom_site_occupancy
_atom_site_site_symmetry_order
_atom_site_calc_flag
_atom_site_refinement_flags_posn
S1 S 0.33274(6) 0.32663(9) 0.77273(5) 0.04503(19) Uani 1 1 d .
O1 O 0.29078(18) 0.4522(3) 0.83182(17) 0.0589(6) Uani 1 1 d .
O2 O 0.3225(2) 0.1613(3) 0.80546(18) 0.0632(6) Uani 1 1 d .
O3 O 0.66792(17) 0.1961(2) 0.80998(16) 0.0517(5) Uani 1 1 d .
N1 N 0.48607(18) 0.3566(3) 0.78772(16) 0.0404(5) Uani 1 1 d .
C1 C 0.5795(2) 0.2426(4) 0.8653(2) 0.0490(7) Uani 1 1 d .
H1 H 0.533746 0.145793 0.876113 0.059 Uiso 1 1 calc R
C2 C 0.7862(2) 0.2712(3) 0.8419(2) 0.0424(6) Uani 1 1 d .
C3 C 0.8188(2) 0.4017(4) 0.9172(2) 0.0450(6) Uani 1 1 d .
C4 C 0.7184(2) 0.4656(4) 0.9631(2) 0.0497(7) Uani 1 1 d .
H4 H 0.758849 0.523809 1.036505 0.060 Uiso 1 1 calc R
C5 C 0.6441(3) 0.3210(5) 0.9823(2) 0.0582(8) Uani 1 1 d .
H5A H 0.701421 0.244596 1.035472 0.070 Uiso 1 1 calc R
H5B H 0.580788 0.355907 1.015453 0.070 Uiso 1 1 calc R
C6 C 0.6324(2) 0.5786(3) 0.8723(2) 0.0430(6) Uani 1 1 d .
C7 C 0.5253(2) 0.5247(3) 0.7911(2) 0.0374(5) Uani 1 1 d .
C8 C 0.4473(2) 0.6232(3) 0.6901(2) 0.0358(5) Uani 1 1 d .
C9 C 0.4516(2) 0.5891(3) 0.5802(2) 0.0430(6) Uani 1 1 d .
H9 H 0.502679 0.504959 0.570659 0.052 Uiso 1 1 calc R
C10 C 0.3799(3) 0.6801(4) 0.4850(2) 0.0540(7) Uani 1 1 d .
H10 H 0.382919 0.656527 0.411657 0.065 Uiso 1 1 calc R
C11 C 0.3046(3) 0.8047(4) 0.4981(2) 0.0575(8) Uani 1 1 d .
H11 H 0.256295 0.865069 0.433698 0.069 Uiso 1 1 calc R
C12 C 0.3004(3) 0.8404(4) 0.6065(2) 0.0564(7) Uani 1 1 d .
H12 H 0.249341 0.924961 0.615526 0.068 Uiso 1 1 calc R
C13 C 0.3722(2) 0.7505(3) 0.7018(2) 0.0466(6) Uani 1 1 d .
H13 H 0.369918 0.776121 0.775089 0.056 Uiso 1 1 calc R
C14 C 0.6815(3) 0.7475(4) 0.8704(3) 0.0598(8) Uani 1 1 d .
H14A H 0.631626 0.800050 0.799164 0.090 Uiso 1 1 calc GR
H14B H 0.769385 0.743216 0.875594 0.090 Uiso 1 1 calc GR
H14C H 0.674749 0.807521 0.935332 0.090 Uiso 1 1 calc GR
C15 C 0.9398(3) 0.4696(4) 0.9422(3) 0.0587(8) Uani 1 1 d .
H15 H 0.964144 0.556156 0.993907 0.070 Uiso 1 1 calc R
C16 C 1.0243(3) 0.4110(5) 0.8918(3) 0.0650(9) Uani 1 1 d .
H16 H 1.104316 0.458692 0.908433 0.078 Uiso 1 1 calc R
C17 C 0.9893(3) 0.2817(4) 0.8168(3) 0.0626(9) Uani 1 1 d .
H17 H 1.045837 0.242211 0.782230 0.075 Uiso 1 1 calc R
C18 C 0.8710(3) 0.2098(4) 0.7921(2) 0.0550(8) Uani 1 1 d .
H18 H 0.848486 0.120762 0.742465 0.066 Uiso 1 1 calc R
C19 C 0.2441(2) 0.3424(4) 0.6221(2) 0.0417(6) Uani 1 1 d .
C20 C 0.2745(3) 0.2474(4) 0.5428(2) 0.0530(7) Uani 1 1 d .
H20 H 0.348678 0.185140 0.566169 0.064 Uiso 1 1 calc R
C21 C 0.1936(3) 0.2456(4) 0.4279(2) 0.0621(8) Uani 1 1 d .
H21 H 0.214117 0.181277 0.374470 0.075 Uiso 1 1 calc R
C22 C 0.0827(3) 0.3374(4) 0.3906(2) 0.0581(7) Uani 1 1 d .
C23 C 0.0577(3) 0.4356(4) 0.4713(3) 0.0620(8) Uani 1 1 d .
H23 H -0.014459 0.501630 0.447474 0.074 Uiso 1 1 calc R
C24 C 0.1366(3) 0.4389(4) 0.5865(3) 0.0558(7) Uani 1 1 d .
H24 H 0.117397 0.505587 0.639539 0.067 Uiso 1 1 calc R
C25 C -0.0080(4) 0.3286(6) 0.2663(3) 0.0818(11) Uani 1 1 d .
H25A H 0.039428 0.339161 0.214386 0.123 Uiso 1 1 calc GR
H25B H -0.069371 0.414826 0.252174 0.123 Uiso 1 1 calc GR
H25C H -0.051600 0.226087 0.253367 0.123 Uiso 1 1 calc GR

loop_
_atom_site_aniso_label
_atom_site_aniso_U_11
_atom_site_aniso_U_22
_atom_site_aniso_U_33
_atom_site_aniso_U_23
_atom_site_aniso_U_13
_atom_site_aniso_U_12
S1 0.0393(3) 0.0588(4) 0.0420(3) 0.0052(3) 0.0204(3) -0.0038(3)
O1 0.0485(11) 0.0853(16) 0.0518(11) -0.0078(11) 0.0288(9) -0.0009(11)
O2 0.0603(13) 0.0699(14) 0.0638(13) 0.0208(11) 0.0269(11) -0.0106(11)
O3 0.0440(10) 0.0587(13) 0.0524(11) -0.0047(9) 0.0165(9) 0.0078(9)
N1 0.0357(10) 0.0464(14) 0.0408(11) 0.0111(9) 0.0152(9) 0.0024(9)
C1 0.0442(13) 0.0588(17) 0.0464(15) 0.0185(13) 0.0189(12) 0.0087(14)
C2 0.0372(12) 0.0564(17) 0.0326(12) 0.0100(11) 0.0106(10) 0.0125(12)
C3 0.0383(13) 0.0648(17) 0.0287(12) 0.0032(12) 0.0077(10) 0.0131(12)
C4 0.0436(14) 0.076(2) 0.0247(11) -0.0052(12) 0.0061(10) 0.0149(14)
C5 0.0543(15) 0.090(2) 0.0354(12) 0.0202(16) 0.0213(11) 0.0246(18)
C6 0.0386(13) 0.0594(17) 0.0324(12) -0.0053(12) 0.0141(11) 0.0064(12)
C7 0.0334(11) 0.0481(15) 0.0336(12) 0.0006(10) 0.0151(10) 0.0024(11)
C8 0.0305(11) 0.0420(14) 0.0350(12) 0.0020(10) 0.0115(10) -0.0019(10)
C9 0.0439(14) 0.0474(15) 0.0406(13) 0.0028(11) 0.0181(12) 0.0021(12)
C10 0.0633(18) 0.0623(18) 0.0367(14) 0.0053(13) 0.0178(13) -0.0050(16)
C11 0.0567(16) 0.0525(19) 0.0526(15) 0.0158(14) 0.0050(13) 0.0029(15)
C12 0.0532(15) 0.0460(16) 0.0660(18) 0.0039(15) 0.0155(13) 0.0079(15)
C13 0.0474(14) 0.0513(15) 0.0405(13) -0.0063(12) 0.0146(12) 0.0026(14)
C14 0.0488(15) 0.0611(18) 0.0627(18) -0.0161(16) 0.0106(14) -0.0048(15)
C15 0.0408(15) 0.074(2) 0.0523(16) -0.0006(15) 0.0050(13) 0.0075(15)
C16 0.0366(14) 0.082(2) 0.074(2) 0.0150(19) 0.0164(15) 0.0090(16)
C17 0.0475(16) 0.082(3) 0.0658(19) 0.0180(17) 0.0288(15) 0.0240(16)
C18 0.0566(16) 0.064(2) 0.0465(15) 0.0047(13) 0.0199(13) 0.0222(15)
C19 0.0352(11) 0.0463(14) 0.0449(13) 0.0010(13) 0.0156(10) -0.0061(12)
C20 0.0592(16) 0.0480(15) 0.0542(16) 0.0043(13) 0.0227(14) 0.0054(15)
C21 0.089(2) 0.0500(17) 0.0485(17) -0.0052(14) 0.0249(16) -0.0075(18)
C22 0.0615(17) 0.0517(16) 0.0537(15) 0.0066(16) 0.0104(13) -0.0186(17)
C23 0.0439(15) 0.070(2) 0.0635(19) 0.0014(17) 0.0071(14) -0.0005(15)
C24 0.0405(14) 0.066(2) 0.0595(17) -0.0061(15) 0.0161(13) 0.0012(14)
C25 0.091(2) 0.080(2) 0.0527(17) 0.004(2) -0.0020(16) -0.032(2)

loop_
_atom_type_symbol
_atom_type_description
_atom_type_scat_dispersion_real
_atom_type_scat_dispersion_imag
_atom_type_scat_source
C C 0.0033 0.0016 'International Tables Vol C Tables 4.2.6.8 and 6.1.1.4'
H H 0.0000 0.0000 'International Tables Vol C Tables 4.2.6.8 and 6.1.1.4'
N N 0.0061 0.0033 'International Tables Vol C Tables 4.2.6.8 and 6.1.1.4'
O O 0.0106 0.0060 'International Tables Vol C Tables 4.2.6.8 and 6.1.1.4'
S S 0.1246 0.1234 'International Tables Vol C Tables 4.2.6.8 and 6.1.1.4'

loop_
_geom_angle_atom_site_label_1
_geom_angle_atom_site_label_2
_geom_angle_atom_site_label_3
_geom_angle
O1 S1 O2 118.33(13)
O1 S1 N1 109.71(11)
O1 S1 C19 108.12(13)
O2 S1 N1 106.62(12)
O2 S1 C19 106.88(13)
N1 S1 C19 106.58(10)
C2 O3 C1 119.4(2)
C1 N1 S1 116.27(17)
C7 N1 S1 115.54(16)
C7 N1 C1 116.8(2)
O3 C1 N1 108.31(19)
O3 C1 H1 108.7
O3 C1 C5 112.6(2)
N1 C1 H1 108.7
N1 C1 C5 109.7(3)
C5 C1 H1 108.7
O3 C2 C18 116.1(3)
C3 C2 O3 122.8(2)
C3 C2 C18 121.1(3)
C2 C3 C4 117.5(3)
C2 C3 C15 118.1(3)
C15 C3 C4 124.3(3)
C3 C4 H4 110.3
C3 C4 C5 107.3(3)
C3 C4 C6 107.7(2)
C5 C4 H4 110.3
C6 C4 H4 110.3
C6 C4 C5 110.9(2)
C1 C5 C4 107.3(2)
C1 C5 H5A 110.3
C1 C5 H5B 110.3
C4 C5 H5A 110.3
C4 C5 H5B 110.3
H5A C5 H5B 108.5
C7 C6 C4 121.2(3)
C7 C6 C14 122.2(2)
C14 C6 C4 116.2(2)
N1 C7 C8 114.5(2)
C6 C7 N1 121.5(2)
C6 C7 C8 123.6(2)
C9 C8 C7 119.3(2)
C13 C8 C7 122.1(2)
C13 C8 C9 118.6(2)
C8 C9 H9 119.9
C10 C9 C8 120.1(3)
C10 C9 H9 119.9
C9 C10 H10 119.8
C11 C10 C9 120.4(3)
C11 C10 H10 119.8
C10 C11 H11 120.0
C10 C11 C12 119.9(3)
C12 C11 H11 120.0
C11 C12 H12 120.1
C11 C12 C13 119.8(3)
C13 C12 H12 120.1
C8 C13 C12 121.0(2)
C8 C13 H13 119.5
C12 C13 H13 119.5
C6 C14 H14A 109.5
C6 C14 H14B 109.5
C6 C14 H14C 109.5
H14A C14 H14B 109.5
H14A C14 H14C 109.5
H14B C14 H14C 109.5
C3 C15 H15 119.3
C16 C15 C3 121.3(3)
C16 C15 H15 119.3
C15 C16 H16 120.3
C17 C16 C15 119.4(3)
C17 C16 H16 120.3
C16 C17 H17 119.7
C16 C17 C18 120.6(3)
C18 C17 H17 119.7
C2 C18 H18 120.3
C17 C18 C2 119.4(3)
C17 C18 H18 120.3
C20 C19 S1 120.5(2)
C24 C19 S1 118.9(2)
C24 C19 C20 120.2(2)
C19 C20 H20 120.3
C19 C20 C21 119.3(3)
C21 C20 H20 120.3
C20 C21 H21 119.2
C20 C21 C22 121.6(3)
C22 C21 H21 119.2
C21 C22 C25 121.1(3)
C23 C22 C21 117.6(3)
C23 C22 C25 121.3(3)
C22 C23 H23 119.1
C22 C23 C24 121.9(3)
C24 C23 H23 119.1
C19 C24 C23 119.3(3)
C19 C24 H24 120.3
C23 C24 H24 120.3
C22 C25 H25A 109.5
C22 C25 H25B 109.5
C22 C25 H25C 109.5
H25A C25 H25B 109.5
H25A C25 H25C 109.5
H25B C25 H25C 109.5

loop_
_geom_bond_atom_site_label_1
_geom_bond_atom_site_label_2
_geom_bond_distance
S1 O1 1.430(2)
S1 O2 1.436(2)
S1 N1 1.672(2)
S1 C19 1.769(2)
O3 C1 1.427(3)
O3 C2 1.384(3)
N1 C1 1.478(3)
N1 C7 1.449(3)
C1 H1 0.9800
C1 C5 1.508(4)
C2 C3 1.381(4)
C2 C18 1.385(4)
C3 C4 1.508(4)
C3 C15 1.393(4)
C4 H4 0.9800
C4 C5 1.515(5)
C4 C6 1.511(4)
C5 H5A 0.9700
C5 H5B 0.9700
C6 C7 1.337(3)
C6 C14 1.499(4)
C7 C8 1.484(3)
C8 C9 1.390(3)
C8 C13 1.380(4)
C9 H9 0.9300
C9 C10 1.383(4)
C10 H10 0.9300
C10 C11 1.370(4)
C11 H11 0.9300
C11 C12 1.374(4)
C12 H12 0.9300
C12 C13 1.380(4)
C13 H13 0.9300
C14 H14A 0.9600
C14 H14B 0.9600
C14 H14C 0.9600
C15 H15 0.9300
C15 C16 1.378(4)
C16 H16 0.9300
C16 C17 1.372(5)
C17 H17 0.9300
C17 C18 1.380(5)
C18 H18 0.9300
C19 C20 1.377(4)
C19 C24 1.377(4)
C20 H20 0.9300
C20 C21 1.383(4)
C21 H21 0.9300
C21 C22 1.384(5)
C22 C23 1.377(4)
C22 C25 1.509(4)
C23 H23 0.9300
C23 C24 1.380(4)
C24 H24 0.9300
C25 H25A 0.9600
C25 H25B 0.9600
C25 H25C 0.9600

loop_
_geom_torsion_atom_site_label_1
_geom_torsion_atom_site_label_2
_geom_torsion_atom_site_label_3
_geom_torsion_atom_site_label_4
_geom_torsion
S1 N1 C1 O3 136.31(19)
S1 N1 C1 C5 -100.4(2)
S1 N1 C7 C6 132.6(2)
S1 N1 C7 C8 -54.9(2)
S1 C19 C20 C21 171.2(2)
S1 C19 C24 C23 -171.6(2)
O1 S1 N1 C1 108.4(2)
O1 S1 N1 C7 -34.1(2)
O1 S1 C19 C20 172.8(2)
O1 S1 C19 C24 -13.5(3)
O2 S1 N1 C1 -20.9(2)
O2 S1 N1 C7 -163.33(18)
O2 S1 C19 C20 -58.8(3)
O2 S1 C19 C24 114.9(2)
O3 C1 C5 C4 57.0(3)
O3 C2 C3 C4 -1.6(4)
O3 C2 C3 C15 -179.1(2)
O3 C2 C18 C17 177.9(2)
N1 S1 C19 C20 55.0(3)
N1 S1 C19 C24 -131.4(2)
N1 C1 C5 C4 -63.7(3)
N1 C7 C8 C9 -66.7(3)
N1 C7 C8 C13 114.6(3)
C1 O3 C2 C3 -6.7(3)
C1 O3 C2 C18 174.4(2)
C1 N1 C7 C6 -9.7(3)
C1 N1 C7 C8 162.9(2)
C2 O3 C1 N1 99.2(3)
C2 O3 C1 C5 -22.2(3)
C2 C3 C4 C5 36.7(3)
C2 C3 C4 C6 -82.8(3)
C2 C3 C15 C16 1.2(4)
C3 C2 C18 C17 -1.0(4)
C3 C4 C5 C1 -62.6(3)
C3 C4 C6 C7 92.5(3)
C3 C4 C6 C14 -80.8(3)
C3 C15 C16 C17 -1.0(5)
C4 C3 C15 C16 -176.1(3)
C4 C6 C7 N1 1.0(4)
C4 C6 C7 C8 -170.9(2)
C5 C4 C6 C7 -24.7(3)
C5 C4 C6 C14 162.0(2)
C6 C4 C5 C1 54.8(3)
C6 C7 C8 C9 105.6(3)
C6 C7 C8 C13 -73.0(3)
C7 N1 C1 O3 -81.7(3)
C7 N1 C1 C5 41.5(3)
C7 C8 C9 C10 -179.7(2)
C7 C8 C13 C12 -180.0(3)
C8 C9 C10 C11 0.2(4)
C9 C8 C13 C12 1.4(4)
C9 C10 C11 C12 0.3(4)
C10 C11 C12 C13 0.0(5)
C11 C12 C13 C8 -0.9(4)
C13 C8 C9 C10 -1.0(4)
C14 C6 C7 N1 173.9(2)
C14 C6 C7 C8 2.0(4)
C15 C3 C4 C5 -146.0(3)
C15 C3 C4 C6 94.5(3)
C15 C16 C17 C18 -0.4(5)
C16 C17 C18 C2 1.3(4)
C18 C2 C3 C4 177.3(2)
C18 C2 C3 C15 -0.2(4)
C19 S1 N1 C1 -134.8(2)
C19 S1 N1 C7 82.77(19)
C19 C20 C21 C22 0.1(5)
C20 C19 C24 C23 2.0(4)
C20 C21 C22 C23 2.3(5)
C20 C21 C22 C25 -177.2(3)
C21 C22 C23 C24 -2.6(5)
C22 C23 C24 C19 0.5(5)
C24 C19 C20 C21 -2.3(4)
C25 C22 C23 C24 176.8(3)
